data_7114627
loop_
_publ_author_name
'Jie Zhang'
'Jianming Geng'
'Guiming Zheng'
'Jingcao Dai'
'Zhiyong Fu'

_publ_section_title
;
 Highly stable photoresponsive complex framework formation involves
 unusual selective hydrogenation of a pyridine derivative
;
_journal_name_full Chem.Commun.
_journal_page_first 7326
_journal_paper_doi 10.1039/C4CC02584A
_journal_volume 50
_journal_year 2014
_chemical_formula_sum 'C34 H34 N4 O4 Zn'
_chemical_formula_weight 628.02
_chemical_name_systematic
; 
 ? 
;
_space_group_IT_number 43
_symmetry_cell_setting orthorhombic
_symmetry_space_group_name_Hall 'F 2 -2d'
_symmetry_space_group_name_H-M 'F d d 2'
_atom_sites_solution_hydrogens geom
_atom_sites_solution_primary direct
_atom_sites_solution_secondary difmap
_audit_creation_method SHELXL-97
_cell_angle_alpha 90.00
_cell_angle_beta 90.00
_cell_angle_gamma 90.00
_cell_formula_units_Z 8
_cell_length_a 21.497(4)
_cell_length_b 36.708(7)
_cell_length_c 7.2655(14)
_cell_measurement_reflns_used 2134
_cell_measurement_temperature 110(2)
_cell_measurement_theta_max 25.35
_cell_measurement_theta_min 2.92
_cell_volume 5733.3(19)
_computing_cell_refinement 'SMART and SAINT'
_computing_data_collection SMART
_computing_data_reduction 'Bruker SHELXTL'
_computing_molecular_graphics 'Bruker SHELXTL'
_computing_publication_material 'Bruker SHELXTL'
_computing_structure_refinement 'SHELXL-97 (Sheldrick, 1997)'
_computing_structure_solution 'SHELXS-97 (Sheldrick, 1990)'
_diffrn_ambient_temperature 110(2)
_diffrn_measured_fraction_theta_full 0.977
_diffrn_measured_fraction_theta_max 0.977
_diffrn_radiation_monochromator graphite
_diffrn_radiation_source 'fine-focus sealed tube'
_diffrn_radiation_type MoK\a
_diffrn_radiation_wavelength 0.71073
_diffrn_reflns_av_R_equivalents 0.0283
_diffrn_reflns_av_sigmaI/netI 0.0438
_diffrn_reflns_limit_h_max 15
_diffrn_reflns_limit_h_min -25
_diffrn_reflns_limit_k_max 43
_diffrn_reflns_limit_k_min -44
_diffrn_reflns_limit_l_max 8
_diffrn_reflns_limit_l_min -8
_diffrn_reflns_number 7106
_diffrn_reflns_theta_full 25.35
_diffrn_reflns_theta_max 25.35
_diffrn_reflns_theta_min 2.92
_exptl_absorpt_coefficient_mu 0.904
_exptl_absorpt_correction_T_max 0.87
_exptl_absorpt_correction_T_min 0.83
_exptl_absorpt_correction_type multi-scan
_exptl_absorpt_process_details '(SADABS; Sheldrick, 1996)'
_exptl_crystal_colour blue
_exptl_crystal_density_diffrn 1.455
_exptl_crystal_density_method 'not measured'
_exptl_crystal_description block
_exptl_crystal_F_000 2624
_exptl_crystal_size_max 0.46
_exptl_crystal_size_mid 0.15
_exptl_crystal_size_min 0.14
_refine_diff_density_max 0.520
_refine_diff_density_min -0.403
_refine_diff_density_rms 0.051
_refine_ls_abs_structure_details 'Flack H D (1983), Acta Cryst. A39, 876-881'
_refine_ls_abs_structure_Flack -0.010(18)
_refine_ls_extinction_method none
_refine_ls_goodness_of_fit_ref 1.088
_refine_ls_hydrogen_treatment constr
_refine_ls_matrix_type full
_refine_ls_number_parameters 195
_refine_ls_number_reflns 2541
_refine_ls_number_restraints 2
_refine_ls_restrained_S_all 1.115
_refine_ls_R_factor_all 0.0518
_refine_ls_R_factor_gt 0.0388
_refine_ls_shift/su_max 0.002
_refine_ls_shift/su_mean 0.000
_refine_ls_structure_factor_coef Fsqd
_refine_ls_weighting_details 'calc w=1/[\s^2^(Fo^2^)+(0.0303P)^2^+10.2450P] where P=(Fo^2^+2Fc^2^)/3'
_refine_ls_weighting_scheme calc
_refine_ls_wR_factor_gt 0.0825
_refine_ls_wR_factor_ref 0.0885
_reflns_number_gt 2134
_reflns_number_total 2541
_reflns_threshold_expression >2sigma(I)
_cod_data_source_file c4cc02584a2.cif
_cod_data_source_block 1a
_cod_original_cell_volume 5733.4(19)
_cod_original_sg_symbol_H-M Fdd2
_cod_database_code 7114627

loop_
_symmetry_equiv_pos_as_xyz
'x, y, z'
'-x, -y, z'
'x+1/4, -y+1/4, z+1/4'
'-x+1/4, y+1/4, z+1/4'
'x, y+1/2, z+1/2'
'-x, -y+1/2, z+1/2'
'x+1/4, -y+3/4, z+3/4'
'-x+1/4, y+3/4, z+3/4'
'x+1/2, y, z+1/2'
'-x+1/2, -y, z+1/2'
'x+3/4, -y+1/4, z+3/4'
'-x+3/4, y+1/4, z+3/4'
'x+1/2, y+1/2, z'
'-x+1/2, -y+1/2, z'
'x+3/4, -y+3/4, z+1/4'
'-x+3/4, y+3/4, z+1/4'

loop_
_atom_site_label
_atom_site_type_symbol
_atom_site_fract_x
_atom_site_fract_y
_atom_site_fract_z
_atom_site_U_iso_or_equiv
_atom_site_adp_type
_atom_site_occupancy
_atom_site_symmetry_multiplicity
_atom_site_calc_flag
_atom_site_refinement_flags
Zn1 Zn 0.5000 0.0000 0.22430(11) 0.04481(18) Uani 1 2 d SU
O1 O 0.42757(15) 0.01128(10) -0.0107(6) 0.0777(9) Uani 1 1 d .
O2 O 0.46048(14) 0.05136(8) 0.1878(5) 0.0817(11) Uani 1 1 d U
C1 C 0.05418(18) 0.03496(11) -0.9329(7) 0.0580(12) Uani 1 1 d .
H1A H 0.0126 0.0331 -0.8892 0.070 Uiso 1 1 calc R
C2 C 0.09806(17) 0.04996(11) -0.8187(6) 0.0534(11) Uani 1 1 d .
H2A H 0.0868 0.0571 -0.6975 0.064 Uiso 1 1 calc R
C3 C 0.12479(16) 0.02767(9) -1.1628(5) 0.0421(8) Uani 1 1 d .
H3A H 0.1347 0.0198 -1.2839 0.051 Uiso 1 1 calc R
C4 C 0.17077(15) 0.04353(9) -1.0577(5) 0.0397(9) Uani 1 1 d .
H4A H 0.2111 0.0468 -1.1085 0.048 Uiso 1 1 calc R
C5 C 0.15902(16) 0.05477(9) -0.8794(6) 0.0381(9) Uani 1 1 d .
C6 C 0.21104(16) 0.06877(9) -0.7586(6) 0.0430(8) Uani 1 1 d .
H6A H 0.2449 0.0775 -0.8420 0.052 Uiso 1 1 calc R
C7 C 0.23766(18) 0.03776(10) -0.6450(6) 0.0497(10) Uani 1 1 d .
H7A H 0.2539 0.0187 -0.7287 0.060 Uiso 1 1 calc R
H7B H 0.2040 0.0268 -0.5703 0.060 Uiso 1 1 calc R
C8 C 0.28948(17) 0.05035(10) -0.5184(6) 0.0519(9) Uani 1 1 d .
H8A H 0.3024 0.0298 -0.4388 0.062 Uiso 1 1 calc R
H8B H 0.3258 0.0577 -0.5934 0.062 Uiso 1 1 calc R
C9 C 0.1939(2) 0.09996(10) -0.6343(6) 0.0574(11) Uani 1 1 d .
H9A H 0.1804 0.1209 -0.7104 0.069 Uiso 1 1 calc R
H9B H 0.1584 0.0926 -0.5559 0.069 Uiso 1 1 calc R
C10 C 0.2469(2) 0.11159(8) -0.5140(9) 0.0528(9) Uani 1 1 d .
H10A H 0.2810 0.1212 -0.5916 0.063 Uiso 1 1 calc R
H10B H 0.2329 0.1314 -0.4313 0.063 Uiso 1 1 calc R
C11 C 0.30643(14) 0.08896(8) -0.2479(5) 0.0354(8) Uani 1 1 d .
C12 C 0.29741(16) 0.12161(9) -0.1467(5) 0.0403(8) Uani 1 1 d .
H12A H 0.2679 0.1390 -0.1890 0.048 Uiso 1 1 calc R
C13 C 0.33010(17) 0.12855(9) 0.0099(6) 0.0464(9) Uani 1 1 d .
H13A H 0.3229 0.1506 0.0745 0.056 Uiso 1 1 calc R
C14 C 0.37372(18) 0.10408(10) 0.0772(6) 0.0506(10) Uani 1 1 d .
H14A H 0.3969 0.1095 0.1852 0.061 Uiso 1 1 calc R
C15 C 0.35028(16) 0.06420(10) -0.1760(6) 0.0414(9) Uani 1 1 d .
H15A H 0.3576 0.0419 -0.2389 0.050 Uiso 1 1 calc R
C16 C 0.38286(14) 0.07160(9) -0.0159(7) 0.0444(8) Uani 1 1 d .
C17 C 0.42781(19) 0.04252(15) 0.0552(7) 0.0649(14) Uani 1 1 d .
N1 N 0.06659(13) 0.02293(8) -1.1005(5) 0.0424(8) Uani 1 1 d .
N2 N 0.27048(13) 0.08098(8) -0.4027(4) 0.0364(6) Uani 1 1 d .

loop_
_atom_site_aniso_label
_atom_site_aniso_U_11
_atom_site_aniso_U_22
_atom_site_aniso_U_33
_atom_site_aniso_U_23
_atom_site_aniso_U_13
_atom_site_aniso_U_12
Zn1 0.0294(3) 0.0385(3) 0.0665(4) 0.000 0.000 0.0012(3)
O1 0.077(2) 0.077(2) 0.080(2) 0.012(2) 0.003(2) 0.0377(18)
O2 0.0625(18) 0.0522(13) 0.131(3) 0.0276(19) -0.050(2) -0.0059(12)
C1 0.031(2) 0.054(2) 0.089(4) -0.007(2) 0.018(2) -0.0034(17)
C2 0.042(2) 0.057(2) 0.061(3) -0.002(2) 0.0148(19) -0.0006(18)
C3 0.0346(19) 0.0409(19) 0.051(2) 0.0015(17) 0.0012(17) 0.0015(15)
C4 0.0283(17) 0.0400(18) 0.051(3) 0.0081(16) 0.0043(16) 0.0011(13)
C5 0.0321(19) 0.0310(17) 0.051(2) 0.0069(17) 0.0049(18) 0.0064(14)
C6 0.0401(19) 0.0420(19) 0.047(2) 0.006(2) 0.0046(19) 0.0017(15)
C7 0.050(2) 0.036(2) 0.063(3) -0.0045(19) -0.004(2) 0.0095(16)
C8 0.048(2) 0.048(2) 0.060(2) -0.003(2) -0.007(2) 0.0179(16)
C9 0.069(3) 0.045(2) 0.058(3) -0.001(2) -0.016(2) 0.027(2)
C10 0.072(2) 0.0346(16) 0.052(2) -0.007(3) -0.012(2) 0.007(2)
C11 0.0299(16) 0.0351(17) 0.041(2) 0.0084(16) 0.0058(16) -0.0001(13)
C12 0.0373(18) 0.0332(17) 0.050(2) 0.0041(17) 0.0005(17) 0.0005(14)
C13 0.045(2) 0.0357(17) 0.058(3) -0.0017(18) -0.0049(19) -0.0081(15)
C14 0.037(2) 0.054(2) 0.060(3) 0.010(2) -0.0110(19) -0.0186(17)
C15 0.0309(19) 0.0391(19) 0.054(3) 0.0108(17) 0.0057(18) -0.0009(15)
C16 0.0266(16) 0.0456(19) 0.061(2) 0.015(2) -0.002(2) -0.0077(14)
C17 0.030(2) 0.082(3) 0.082(4) 0.040(3) -0.010(2) -0.019(2)
N1 0.0294(16) 0.0371(17) 0.061(2) -0.0040(15) 0.0011(15) 0.0037(13)
N2 0.0398(16) 0.0348(15) 0.0346(16) 0.0032(13) 0.0018(13) 0.0083(13)

loop_
_atom_type_symbol
_atom_type_description
_atom_type_scat_dispersion_real
_atom_type_scat_dispersion_imag
_atom_type_scat_source
C C 0.0033 0.0016 'International Tables Vol C Tables 4.2.6.8 and 6.1.1.4'
H H 0.0000 0.0000 'International Tables Vol C Tables 4.2.6.8 and 6.1.1.4'
N N 0.0061 0.0033 'International Tables Vol C Tables 4.2.6.8 and 6.1.1.4'
O O 0.0106 0.0060 'International Tables Vol C Tables 4.2.6.8 and 6.1.1.4'
Zn Zn 0.2839 1.4301 'International Tables Vol C Tables 4.2.6.8 and 6.1.1.4'

loop_
_geom_angle_atom_site_label_1
_geom_angle_atom_site_label_2
_geom_angle_atom_site_label_3
_geom_angle
_geom_angle_site_symmetry_1
_geom_angle_site_symmetry_3
O2 Zn1 O2 165.4(2) . 2_655
O2 Zn1 N1 99.34(13) . 10_556
O2 Zn1 N1 89.55(12) 2_655 10_556
O2 Zn1 N1 89.55(12) . 9_556
O2 Zn1 N1 99.34(13) 2_655 9_556
N1 Zn1 N1 105.06(19) 10_556 9_556
O2 Zn1 O1 58.52(13) . .
O2 Zn1 O1 109.72(15) 2_655 .
N1 Zn1 O1 93.42(12) 10_556 .
N1 Zn1 O1 145.61(14) 9_556 .
O2 Zn1 O1 109.72(15) . 2_655
O2 Zn1 O1 58.52(13) 2_655 2_655
N1 Zn1 O1 145.61(14) 10_556 2_655
N1 Zn1 O1 93.42(12) 9_556 2_655
O1 Zn1 O1 86.68(18) . 2_655
O2 Zn1 C17 29.22(15) . .
O2 Zn1 C17 138.50(19) 2_655 .
N1 Zn1 C17 97.15(12) 10_556 .
N1 Zn1 C17 117.94(16) 9_556 .
O1 Zn1 C17 29.30(14) . .
O1 Zn1 C17 99.39(16) 2_655 .
O2 Zn1 C17 138.50(19) . 2_655
O2 Zn1 C17 29.22(15) 2_655 2_655
N1 Zn1 C17 117.94(16) 10_556 2_655
N1 Zn1 C17 97.15(12) 9_556 2_655
O1 Zn1 C17 99.39(16) . 2_655
O1 Zn1 C17 29.30(14) 2_655 2_655
C17 Zn1 C17 121.7(3) . 2_655
C17 O1 Zn1 83.1(3) . .
C17 O2 Zn1 95.3(3) . .
N1 C1 C2 123.5(4) . .
N1 C1 H1A 118.2 . .
C2 C1 H1A 118.2 . .
C1 C2 C5 120.4(4) . .
C1 C2 H2A 119.8 . .
C5 C2 H2A 119.8 . .
N1 C3 C4 122.5(4) . .
N1 C3 H3A 118.8 . .
C4 C3 H3A 118.8 . .
C3 C4 C5 120.9(3) . .
C3 C4 H4A 119.5 . .
C5 C4 H4A 119.5 . .
C2 C5 C4 115.5(4) . .
C2 C5 C6 123.7(4) . .
C4 C5 C6 120.7(3) . .
C5 C6 C7 109.9(3) . .
C5 C6 C9 115.2(3) . .
C7 C6 C9 109.7(3) . .
C5 C6 H6A 107.2 . .
C7 C6 H6A 107.2 . .
C9 C6 H6A 107.2 . .
C6 C7 C8 112.2(3) . .
C6 C7 H7A 109.2 . .
C8 C7 H7A 109.2 . .
C6 C7 H7B 109.2 . .
C8 C7 H7B 109.2 . .
H7A C7 H7B 107.9 . .
N2 C8 C7 112.2(3) . .
N2 C8 H8A 109.2 . .
C7 C8 H8A 109.2 . .
N2 C8 H8B 109.2 . .
C7 C8 H8B 109.2 . .
H8A C8 H8B 107.9 . .
C10 C9 C6 112.4(3) . .
C10 C9 H9A 109.1 . .
C6 C9 H9A 109.1 . .
C10 C9 H9B 109.1 . .
C6 C9 H9B 109.1 . .
H9A C9 H9B 107.9 . .
N2 C10 C9 111.4(3) . .
N2 C10 H10A 109.4 . .
C9 C10 H10A 109.4 . .
N2 C10 H10B 109.4 . .
C9 C10 H10B 109.4 . .
H10A C10 H10B 108.0 . .
N2 C11 C15 122.2(3) . .
N2 C11 C12 121.3(3) . .
C15 C11 C12 116.4(3) . .
C13 C12 C11 121.4(3) . .
C13 C12 H12A 119.3 . .
C11 C12 H12A 119.3 . .
C12 C13 C14 121.5(4) . .
C12 C13 H13A 119.3 . .
C14 C13 H13A 119.3 . .
C16 C14 C13 118.7(4) . .
C16 C14 H14A 120.6 . .
C13 C14 H14A 120.6 . .
C16 C15 C11 121.5(4) . .
C16 C15 H15A 119.2 . .
C11 C15 H15A 119.2 . .
C15 C16 C14 120.5(3) . .
C15 C16 C17 117.8(4) . .
C14 C16 C17 121.7(4) . .
O2 C17 O1 123.0(5) . .
O2 C17 C16 116.0(5) . .
O1 C17 C16 120.7(4) . .
O2 C17 Zn1 55.4(2) . .
O1 C17 Zn1 67.6(3) . .
C16 C17 Zn1 170.3(4) . .
C1 N1 C3 117.1(4) . .
C1 N1 Zn1 123.8(3) . 9_453
C3 N1 Zn1 119.0(3) . 9_453
C11 N2 C8 118.0(3) . .
C11 N2 C10 118.2(3) . .
C8 N2 C10 111.5(3) . .

loop_
_geom_bond_atom_site_label_1
_geom_bond_atom_site_label_2
_geom_bond_distance
_geom_bond_site_symmetry_2
Zn1 O2 2.085(3) .
Zn1 O2 2.085(3) 2_655
Zn1 N1 2.092(3) 10_556
Zn1 N1 2.092(3) 9_556
Zn1 O1 2.347(4) .
Zn1 O1 2.347(4) 2_655
Zn1 C17 2.521(5) .
Zn1 C17 2.521(5) 2_655
O1 C17 1.243(6) .
O2 C17 1.236(5) .
C1 N1 1.323(5) .
C1 C2 1.372(6) .
C1 H1A 0.9500 .
C2 C5 1.394(5) .
C2 H2A 0.9500 .
C3 N1 1.342(5) .
C3 C4 1.378(5) .
C3 H3A 0.9500 .
C4 C5 1.383(6) .
C4 H4A 0.9500 .
C5 C6 1.512(6) .
C6 C7 1.518(5) .
C6 C9 1.504(5) .
C6 H6A 1.0000 .
C7 C8 1.517(6) .
C7 H7A 0.9900 .
C7 H7B 0.9900 .
C8 N2 1.462(5) .
C8 H8A 0.9900 .
C8 H8B 0.9900 .
C9 C10 1.498(6) .
C9 H9A 0.9900 .
C9 H9B 0.9900 .
C10 N2 1.474(5) .
C10 H10A 0.9900 .
C10 H10B 0.9900 .
C11 N2 1.396(4) .
C11 C15 1.410(5) .
C11 C12 1.419(5) .
C12 C13 1.361(5) .
C12 H12A 0.9500 .
C13 C14 1.388(5) .
C13 H13A 0.9500 .
C14 C16 1.385(6) .
C14 H14A 0.9500 .
C15 C16 1.385(6) .
C15 H15A 0.9500 .
C16 C17 1.530(6) .
N1 Zn1 2.092(3) 9_453
